data_4112861
loop_
_publ_author_name
'Carsten Strohmann'
'Timo Seibel'
'Daniel Schildbach'

_publ_contact_author_address
;
Institut fuer Anorganische Chemie
Universitaet Wuerzburg
Am Hubland
97074 Wuerzburg
Germany
;
_publ_contact_author_email mail@carsten-strohmann.de
_publ_contact_author_fax '0049 931 888 4605'
_publ_contact_author_name 'Carsten Strohmann'
_publ_contact_author_phone '0049 931 888 4613'
_publ_section_title
;
 The Crystal Structures of a Chiral Aminoalkoxide Cluster and Its Adduct
 with Benzyllithium
;
_journal_name_full 'Journal of the American Chemical Society'
_journal_page_first 9876
_journal_page_last 9877
_journal_paper_doi 10.1021/ja048216e
_journal_volume 126
_journal_year 2004
_chemical_formula_moiety 'C36 H72 Li6 N6 O6, 0.5(C4 H10)'
_chemical_formula_sum 'C38 H77 Li6 N6 O6'
_chemical_formula_weight 755.7
_chemical_name_systematic
;
 ?
;
_space_group_IT_number 146
_symmetry_cell_setting hexagonal
_symmetry_space_group_name_Hall 'R 3'
_symmetry_space_group_name_H-M 'R 3 :H'
_atom_sites_solution_hydrogens geom
_atom_sites_solution_primary direct
_atom_sites_solution_secondary difmap
_audit_creation_date 2004-03-18T16:59:28-00:00
_audit_creation_method 'WinGX routine CIF_UPDATE'
_cell_angle_alpha 90
_cell_angle_beta 90
_cell_angle_gamma 120
_cell_formula_units_Z 3
_cell_length_a 16.746(2)
_cell_length_b 16.746(2)
_cell_length_c 15.221(3)
_cell_measurement_reflns_used 7500
_cell_measurement_temperature 173(2)
_cell_measurement_theta_max 24
_cell_measurement_theta_min 2.47
_cell_volume 3696.5(10)
_computing_cell_refinement 'Cell in IPDS (Stoe & Cie, 1999)'
_computing_data_collection 'Expose in IPDS (Stoe & Cie, 1999)'
_computing_data_reduction 'Integrate in IPDS (Stoe & Cie, 1999)'
_computing_molecular_graphics 'Schakal99 (Keller, 1999)'
_computing_publication_material 'SHELXL-97 (Sheldrick, 1997)'
_computing_structure_refinement 'SHELXL-97 (Sheldrick, 1997)'
_computing_structure_solution 'SHELXS-97 (Sheldrick, 1997)'
_diffrn_ambient_temperature 173(2)
_diffrn_measured_fraction_theta_full 0.999
_diffrn_measured_fraction_theta_max 0.999
_diffrn_measurement_device_type 'Stoe IPDS'
_diffrn_measurement_method 'phi scans'
_diffrn_radiation_monochromator graphite
_diffrn_radiation_type MoK\a
_diffrn_radiation_wavelength 0.71073
_diffrn_reflns_av_R_equivalents 0.0505
_diffrn_reflns_av_unetI/netI 0.0689
_diffrn_reflns_limit_h_max 20
_diffrn_reflns_limit_h_min -19
_diffrn_reflns_limit_k_max 20
_diffrn_reflns_limit_k_min -20
_diffrn_reflns_limit_l_max 18
_diffrn_reflns_limit_l_min -18
_diffrn_reflns_number 8874
_diffrn_reflns_theta_full 25.99
_diffrn_reflns_theta_max 25.99
_diffrn_reflns_theta_min 2.43
_diffrn_standards_decay_% none
_diffrn_standards_interval_count 0
_diffrn_standards_interval_time 0
_diffrn_standards_number 0
_exptl_absorpt_coefficient_mu 0.066
_exptl_absorpt_correction_T_max 0.9870
_exptl_absorpt_correction_T_min 0.9805
_exptl_absorpt_correction_type numerical
_exptl_absorpt_process_details 'FACEIT in IPDS (Stoe & Cie, 1999)'
_exptl_crystal_colour colourless
_exptl_crystal_density_diffrn 1.018
_exptl_crystal_F_000 1239
_exptl_crystal_size_max 0.3
_exptl_crystal_size_mid 0.2
_exptl_crystal_size_min 0.2
_refine_diff_density_max 0.398
_refine_diff_density_min -0.185
_refine_diff_density_rms 0.058
_refine_ls_abs_structure_details 'Flack H D (1983), Acta Cryst. A39, 876-881'
_refine_ls_abs_structure_Flack 1.0(19)
_refine_ls_extinction_method none
_refine_ls_goodness_of_fit_ref 1.045
_refine_ls_hydrogen_treatment mixed
_refine_ls_matrix_type full
_refine_ls_number_parameters 178
_refine_ls_number_reflns 3243
_refine_ls_number_restraints 1
_refine_ls_restrained_S_all 1.045
_refine_ls_R_factor_all 0.0856
_refine_ls_R_factor_gt 0.0495
_refine_ls_shift/su_max 0
_refine_ls_shift/su_mean 0
_refine_ls_structure_factor_coef Fsqd
_refine_ls_weighting_details 'calc w=1/[\s^2^(Fo^2^)+(0.0735P)^2^+0.0000P] where P=(Fo^2^+2Fc^2^)/3'
_refine_ls_weighting_scheme calc
_refine_ls_wR_factor_gt 0.1337
_refine_ls_wR_factor_ref 0.1447
_reflns_number_gt 2039
_reflns_number_total 3243
_reflns_threshold_expression >2sigma(I)
_cod_data_source_file ja048216esi20040525_113300.cif
_cod_data_source_block (S)-2
_cod_original_cell_volume 3696.7(10)
_cod_original_sg_symbol_H-M 'R 3'
_cod_database_code 4112861

loop_
_symmetry_equiv_pos_as_xyz
'x, y, z'
'-y, x-y, z'
'-x+y, -x, z'
'x+2/3, y+1/3, z+1/3'
'-y+2/3, x-y+1/3, z+1/3'
'-x+y+2/3, -x+1/3, z+1/3'
'x+1/3, y+2/3, z+2/3'
'-y+1/3, x-y+2/3, z+2/3'
'-x+y+1/3, -x+2/3, z+2/3'

loop_
_atom_site_label
_atom_site_type_symbol
_atom_site_fract_x
_atom_site_fract_y
_atom_site_fract_z
_atom_site_U_iso_or_equiv
_atom_site_adp_type
_atom_site_occupancy
_atom_site_symmetry_multiplicity
_atom_site_calc_flag
_atom_site_refinement_flags
C1 C 0.3185(3) 0.2151(3) 0.7715(3) 0.0599(10) Uani 1 1 d .
H1A H 0.3647 0.2708 0.7412 0.09 Uiso 1 1 calc R
H1B H 0.3485 0.1831 0.7974 0.09 Uiso 1 1 calc R
H1C H 0.2894 0.2321 0.8181 0.09 Uiso 1 1 calc R
C2 C 0.2880(2) 0.1230(3) 0.6392(3) 0.0526(9) Uani 1 1 d .
H2A H 0.3015 0.0756 0.6618 0.063 Uiso 1 1 calc R
H2B H 0.3455 0.1754 0.6156 0.063 Uiso 1 1 calc R
C3 C 0.2132(2) 0.0832(3) 0.5695(2) 0.0528(9) Uani 1 1 d .
H3A H 0.1744 0.0155 0.5763 0.063 Uiso 1 1 calc R
H3B H 0.2404 0.0969 0.5099 0.063 Uiso 1 1 calc R
C4 C 0.1562(2) 0.1307(2) 0.5851(2) 0.0470(8) Uani 1 1 d .
H4A H 0.1555 0.1642 0.5318 0.056 Uiso 1 1 calc R
H4B H 0.0918 0.0848 0.6008 0.056 Uiso 1 1 calc R
C5 C 0.2035(2) 0.1978(2) 0.6609(2) 0.0412(7) Uani 1 1 d .
H5 H 0.2519 0.2584 0.6369 0.049 Uiso 1 1 calc R
C6 C 0.1391(2) 0.2129(2) 0.7204(2) 0.0409(8) Uani 1 1 d .
H6A H 0.1764 0.261 0.7642 0.049 Uiso 1 1 calc R
H6B H 0.1053 0.2357 0.6846 0.049 Uiso 1 1 calc R
C7 C 0.1193(3) 0.2144(3) 1.0647(2) 0.0656(11) Uani 1 1 d .
H7A H 0.1818 0.2236 1.0662 0.098 Uiso 1 1 calc R
H7B H 0.0745 0.1494 1.0762 0.098 Uiso 1 1 calc R
H7C H 0.1133 0.253 1.1097 0.098 Uiso 1 1 calc R
C8 C 0.1672(3) 0.3372(3) 0.9568(3) 0.0629(11) Uani 1 1 d .
H8A H 0.225 0.3435 0.9325 0.076 Uiso 1 1 calc R
H8B H 0.1823 0.376 1.01 0.076 Uiso 1 1 calc R
C9 C 0.1190(3) 0.3656(2) 0.8884(3) 0.0590(10) Uani 1 1 d .
H9A H 0.1207 0.4233 0.9063 0.071 Uiso 1 1 calc R
H9B H 0.1489 0.3751 0.8303 0.071 Uiso 1 1 calc R
C10 C 0.0206(3) 0.2859(2) 0.8855(2) 0.0508(9) Uani 1 1 d .
H10D H 0.0107 0.2465 0.8335 0.061 Uiso 1 1 calc R
H10E H -0.0237 0.3088 0.8833 0.061 Uiso 1 1 calc R
C11 C 0.0094(2) 0.2330(2) 0.9698(2) 0.0475(9) Uani 1 1 d .
H11 H 0.0007 0.2665 1.0199 0.057 Uiso 1 1 calc R
C12 C -0.0692(2) 0.1328(2) 0.9702(2) 0.0472(9) Uani 1 1 d .
H12A H -0.074 0.1065 1.0295 0.057 Uiso 1 1 calc R
H12B H -0.128 0.1314 0.9577 0.057 Uiso 1 1 calc R
C13 C 0 0 0.340(4) 0.197(16) Uani 0.5 3 d SP
H13 H 0 0 0.4055 0.236 Uiso 0.5 3 calc SPR
C14 C 0.0621(7) 0.0933(7) 0.3254(10) 0.112(4) Uani 0.5 1 d P
H14A H 0.0713 0.105 0.262 0.168 Uiso 0.5 1 calc PR
H14B H 0.1212 0.1101 0.3533 0.168 Uiso 0.5 1 calc PR
H14C H 0.0374 0.1304 0.3506 0.168 Uiso 0.5 1 calc PR
Li1 Li 0.1290(3) 0.0528(4) 0.7801(3) 0.0338(11) Uani 1 1 d .
Li2 Li 0.0747(4) 0.1259(4) 0.8930(3) 0.0390(12) Uani 1 1 d .
N1 N 0.24822(18) 0.15393(18) 0.70857(17) 0.0397(6) Uani 1 1 d .
N2 N 0.1014(2) 0.2403(2) 0.97769(17) 0.0457(7) Uani 1 1 d .
O1 O 0.07591(14) 0.13321(13) 0.76427(12) 0.0329(5) Uani 1 1 d .
O2 O -0.05701(14) 0.07775(14) 0.90828(13) 0.0356(5) Uani 1 1 d .

loop_
_atom_site_aniso_label
_atom_site_aniso_U_11
_atom_site_aniso_U_22
_atom_site_aniso_U_33
_atom_site_aniso_U_23
_atom_site_aniso_U_13
_atom_site_aniso_U_12
C1 0.038(2) 0.054(2) 0.068(2) -0.0058(19) -0.0067(18) 0.0084(18)
C2 0.044(2) 0.059(2) 0.059(2) 0.0030(18) 0.0141(18) 0.0287(19)
C3 0.050(2) 0.063(2) 0.0442(19) -0.0018(17) 0.0115(16) 0.0274(19)
C4 0.052(2) 0.055(2) 0.0361(16) 0.0058(15) 0.0067(15) 0.0281(18)
C5 0.0354(17) 0.0333(16) 0.0498(19) 0.0092(14) 0.0098(14) 0.0132(14)
C6 0.0411(19) 0.0293(17) 0.0479(18) 0.0046(14) 0.0089(15) 0.0142(15)
C7 0.092(3) 0.064(3) 0.043(2) -0.0125(18) -0.013(2) 0.041(2)
C8 0.071(3) 0.043(2) 0.059(2) -0.0136(18) -0.0011(19) 0.0164(19)
C9 0.079(3) 0.0377(19) 0.064(2) -0.0014(17) 0.010(2) 0.032(2)
C10 0.066(2) 0.0443(19) 0.052(2) -0.0064(16) 0.0004(17) 0.0354(19)
C11 0.059(2) 0.0401(19) 0.0479(19) -0.0099(15) 0.0047(17) 0.0281(18)
C12 0.054(2) 0.046(2) 0.0444(19) -0.0085(16) 0.0094(16) 0.0268(18)
C13 0.068(7) 0.068(7) 0.45(5) 0 0 0.034(4)
C14 0.074(7) 0.052(5) 0.199(13) 0.009(7) -0.043(8) 0.023(5)
Li1 0.033(3) 0.038(3) 0.033(3) 0.001(2) 0.000(2) 0.019(2)
Li2 0.043(3) 0.036(3) 0.039(3) -0.007(2) -0.011(2) 0.020(3)
N1 0.0333(15) 0.0391(15) 0.0439(14) 0.0002(12) 0.0027(12) 0.0161(12)
N2 0.0568(19) 0.0363(16) 0.0411(15) -0.0076(12) -0.0050(14) 0.0211(14)
O1 0.0320(11) 0.0290(11) 0.0359(11) 0.0026(9) 0.0032(9) 0.0138(9)
O2 0.0388(12) 0.0359(12) 0.0351(10) -0.0051(9) 0.0046(9) 0.0209(10)

loop_
_atom_type_symbol
_atom_type_description
_atom_type_scat_dispersion_real
_atom_type_scat_dispersion_imag
_atom_type_scat_source
C C 0.0033 0.0016 'International Tables Vol C Tables 4.2.6.8 and 6.1.1.4'
H H 0 0 'International Tables Vol C Tables 4.2.6.8 and 6.1.1.4'
Li Li -0.0003 0.0001 'International Tables Vol C Tables 4.2.6.8 and 6.1.1.4'
N N 0.0061 0.0033 'International Tables Vol C Tables 4.2.6.8 and 6.1.1.4'
O O 0.0106 0.006 'International Tables Vol C Tables 4.2.6.8 and 6.1.1.4'

loop_
_geom_angle_atom_site_label_1
_geom_angle_atom_site_label_2
_geom_angle_atom_site_label_3
_geom_angle
_geom_angle_site_symmetry_1
_geom_angle_site_symmetry_3
N1 C2 C3 103.7(3) . .
C2 C3 C4 104.7(3) . .
C5 C4 C3 105.7(3) . .
N1 C5 C6 111.6(2) . .
N1 C5 C4 102.2(2) . .
C6 C5 C4 115.0(3) . .
N1 C5 Li1 50.35(17) . .
C6 C5 Li1 73.20(19) . .
C4 C5 Li1 90.6(2) . .
O1 C6 C5 112.8(3) . .
O1 C6 Li1 42.34(17) . .
C5 C6 Li1 74.8(2) . .
N2 C8 C9 105.6(3) . .
C10 C9 C8 104.9(3) . .
C9 C10 C11 104.6(3) . .
N2 C11 C10 101.5(3) . .
N2 C11 C12 112.2(3) . .
C10 C11 C12 115.6(3) . .
N2 C11 Li2 50.39(18) . .
C10 C11 Li2 92.7(2) . .
C12 C11 Li2 72.2(2) . .
O2 C12 C11 112.9(3) . .
O2 C12 Li2 42.49(16) . .
C11 C12 Li2 75.6(2) . .
C14 C13 C14 117.6(13) 2 3
C14 C13 C14 117.6(13) 2 .
C14 C13 C14 117.6(13) 3 .
O1 Li1 O2 99.2(2) 3 3
O1 Li1 O1 121.3(3) 3 .
O2 Li1 O1 97.4(2) 3 .
O1 Li1 N1 130.0(3) 3 .
O2 Li1 N1 117.8(3) 3 .
O1 Li1 N1 87.6(2) . .
O1 Li1 Li2 117.6(3) 3 .
O2 Li1 Li2 47.69(15) 3 .
O1 Li1 Li2 49.90(18) . .
N1 Li1 Li2 112.2(3) . .
O1 Li1 Li2 50.1(2) 3 3
O2 Li1 Li2 49.36(16) 3 3
O1 Li1 Li2 116.3(3) . 3
N1 Li1 Li2 152.5(3) . 3
Li2 Li1 Li2 77.9(3) . 3
O1 Li1 C6 139.9(3) 3 .
O2 Li1 C6 108.5(2) 3 .
O1 Li1 C6 28.49(12) . .
N1 Li1 C6 59.16(16) . .
Li2 Li1 C6 67.35(19) . .
Li2 Li1 C6 143.0(3) 3 .
O1 Li1 C5 131.8(2) 3 .
O2 Li1 C5 129.0(3) 3 .
O1 Li1 C5 58.67(15) . .
N1 Li1 C5 31.76(12) . .
Li2 Li1 C5 97.7(2) . .
Li2 Li1 C5 174.9(3) 3 .
C6 Li1 C5 31.96(11) . .
O1 Li1 Li1 32.94(18) 3 3
O2 Li1 Li1 92.50(17) 3 3
O1 Li1 Li1 90.77(16) . 3
N1 Li1 Li1 149.64(15) . 3
Li2 Li1 Li1 89.20(19) . 3
Li2 Li1 Li1 49.8(2) 3 3
C6 Li1 Li1 115.63(18) . 3
C5 Li1 Li1 128.30(14) . 3
O1 Li1 Li1 92.19(17) 3 2
O2 Li1 Li1 91.61(15) 3 2
O1 Li1 Li1 31.49(16) . 2
N1 Li1 Li1 117.3(3) . 2
Li2 Li1 Li1 50.06(19) . 2
Li2 Li1 Li1 89.07(18) 3 2
C6 Li1 Li1 59.31(19) . 2
C5 Li1 Li1 86.2(2) . 2
Li1 Li1 Li1 60.0000(10) 3 2
O2 Li2 O2 124.9(3) 3 .
O2 Li2 O1 99.8(3) 3 .
O2 Li2 O1 96.9(2) . .
O2 Li2 N2 122.1(3) 3 .
O2 Li2 N2 89.2(2) . .
O1 Li2 N2 123.3(3) . .
O2 Li2 Li1 50.0(2) 3 .
O2 Li2 Li1 119.2(3) . .
O1 Li2 Li1 49.96(15) . .
N2 Li2 Li1 150.4(3) . .
O2 Li2 Li1 120.1(3) 3 2
O2 Li2 Li1 49.55(19) . 2
O1 Li2 Li1 47.51(15) . 2
N2 Li2 Li1 117.5(3) . 2
Li1 Li2 Li1 80.1(3) . 2
O2 Li2 C12 136.3(3) 3 .
O2 Li2 C12 29.12(12) . .
O1 Li2 C12 114.1(2) . .
N2 Li2 C12 60.18(18) . .
Li1 Li2 C12 148.2(3) . .
Li1 Li2 C12 71.9(2) 2 .
O2 Li2 C11 147.6(3) 3 .
O2 Li2 C11 59.16(16) . .
O1 Li2 C11 112.0(2) . .
N2 Li2 C11 32.04(13) . .
Li1 Li2 C11 161.9(2) . .
Li1 Li2 C11 87.6(2) 2 .
C12 Li2 C11 32.16(12) . .
O2 Li2 Li2 93.85(18) 3 2
O2 Li2 Li2 33.30(18) . 2
O1 Li2 Li2 91.78(18) . 2
N2 Li2 Li2 118.7(3) . 2
Li1 Li2 Li2 90.94(19) . 2
Li1 Li2 Li2 51.0(2) 2 2
C12 Li2 Li2 59.8(2) . 2
C11 Li2 Li2 91.6(3) . 2
O2 Li2 Li2 34.53(18) 3 3
O2 Li2 Li2 92.64(18) . 3
O1 Li2 Li2 93.31(16) . 3
N2 Li2 Li2 142.86(16) . 3
Li1 Li2 Li2 51.2(2) . 3
Li1 Li2 Li2 90.79(19) 2 3
C12 Li2 Li2 113.45(19) . 3
C11 Li2 Li2 143.1(2) . 3
Li2 Li2 Li2 60.0000(10) 2 3
C1 N1 C2 111.6(3) . .
C1 N1 C5 113.9(3) . .
C2 N1 C5 104.7(3) . .
C1 N1 Li1 108.9(3) . .
C2 N1 Li1 119.3(3) . .
C5 N1 Li1 97.9(2) . .
C8 N2 C7 111.7(3) . .
C8 N2 C11 104.3(3) . .
C7 N2 C11 113.8(3) . .
C8 N2 Li2 123.9(3) . .
C7 N2 Li2 105.0(3) . .
C11 N2 Li2 97.6(2) . .
C6 O1 Li1 132.5(2) . 2
C6 O1 Li2 121.2(2) . .
Li1 O1 Li2 82.4(2) 2 .
C6 O1 Li1 109.2(2) . .
Li1 O1 Li1 115.6(3) 2 .
Li2 O1 Li1 80.1(2) . .
C12 O2 Li2 128.9(3) . 2
C12 O2 Li2 108.4(2) . .
Li2 O2 Li2 112.2(3) 2 .
C12 O2 Li1 134.3(3) . 2
Li2 O2 Li1 82.3(2) 2 2
Li2 O2 Li1 81.1(2) . 2

loop_
_geom_bond_atom_site_label_1
_geom_bond_atom_site_label_2
_geom_bond_distance
_geom_bond_site_symmetry_2
C1 N1 1.466(4) .
C2 N1 1.473(4) .
C2 C3 1.518(5) .
C3 C4 1.537(5) .
C4 C5 1.526(5) .
C5 N1 1.475(4) .
C5 C6 1.523(4) .
C5 Li1 2.777(6) .
C6 O1 1.391(4) .
C6 Li1 2.754(6) .
C7 N2 1.470(5) .
C8 N2 1.470(5) .
C8 C9 1.532(6) .
C9 C10 1.516(6) .
C10 C11 1.518(5) .
C11 N2 1.489(5) .
C11 C12 1.529(5) .
C11 Li2 2.782(6) .
C12 O2 1.403(4) .
C12 Li2 2.736(7) .
C13 C14 1.396(13) 2
C13 C14 1.396(13) 3
C13 C14 1.396(13) .
Li1 O1 1.886(6) 3
Li1 O2 1.953(5) 3
Li1 O1 1.964(5) .
Li1 N1 2.158(6) .
Li1 Li2 2.528(7) .
Li1 Li2 2.536(7) 3
Li1 Li1 3.258(9) 3
Li1 Li1 3.258(9) 2
Li2 O2 1.886(6) 3
Li2 O2 1.947(6) .
Li2 O1 1.962(5) .
Li2 N2 2.162(6) .
Li2 Li1 2.536(7) 2
Li2 Li2 3.181(9) 2
Li2 Li2 3.181(9) 3
O1 Li1 1.886(6) 2
O2 Li2 1.886(6) 2
O2 Li1 1.953(5) 2
